data_4120509
loop_
_publ_author_name
'Wong, Joanne W. L.'
'Mailman, Aaron'
'Lekin, Kristina'
'Winter, Stephen M.'
'Yong, Wenjun'
'Zhao, Jianbao'
'Garimella, Subrahmanyam V.'
'Tse, John S.'
'Secco, Richard A.'
'Desgreniers, Serge'
'Ohishi, Yasuo'
'Borondics, Ferenc'
'Oakley, Richard T.'

_publ_section_title
;
 Pressure induced phase transitions and metallization of a neutral radical
 conductor.
;
_journal_issue 3
_journal_name_full 'Journal of the American Chemical Society'
_journal_page_first 1070
_journal_page_last 1081
_journal_paper_doi 10.1021/ja411057x
_journal_volume 136
_journal_year 2014
_chemical_formula_moiety 'C6 H N2 O S4'
_chemical_formula_sum 'C6 H N2 O S4'
_chemical_formula_weight 245.33
_chemical_name_common HBBO
_chemical_name_systematic ' ?'
_space_group_IT_number 43
_symmetry_cell_setting orthorhombic
_symmetry_space_group_name_Hall 'F 2 -2d'
_symmetry_space_group_name_H-M 'F d d 2'
_cell_angle_alpha 90.0
_cell_angle_beta 90.0
_cell_angle_gamma 90.0
_cell_formula_units_Z 16
_cell_length_a 26.4363(22)
_cell_length_b 29.5785(31)
_cell_length_c 3.67284(16)
_cell_measurement_temperature 293(2)
_cell_volume 2872.0(4)
_computing_structure_refinement GSAS
_diffrn_ambient_temperature 293(2)
_diffrn_measurement_device_type 'SPring-8 BL10XU'
_diffrn_radiation_polarisn_ratio 0.95
_diffrn_radiation_probe x-ray
_diffrn_radiation_type synchrotron
_diffrn_radiation_wavelength 0.41337
_diffrn_source synchrotron
_exptl_absorpt_correction_T_max 1.00000
_exptl_absorpt_correction_T_min 1.00000
_exptl_absorpt_process_details
;   GSAS Absorption/surface roughness correction: function number 0
 No correction is applied.
;
_exptl_crystal_colour black
_exptl_crystal_density_diffrn 2.270
_pd_calc_method 'Rietveld Refinement'
_pd_instr_location ' ?'
_pd_meas_2theta_range_inc 0.01
_pd_meas_2theta_range_max 27.61
_pd_meas_2theta_range_min 1.0
_pd_meas_number_of_points 2662
_pd_phase_name HBBO_08/hbbo_08_fdd2_dash.cif
_pd_proc_2theta_range_inc 0.01
_pd_proc_2theta_range_max 27.61007
_pd_proc_2theta_range_min 1.00007
_pd_proc_info_datetime 2012-12-06T12:53:32
_pd_proc_info_excluded_regions ' ?'
_pd_proc_ls_background_function
;   GSAS Background function number 1 with  6 terms.
 Shifted Chebyshev function of 1st kind
      1:    51335.1     2:    27013.0     3:   -1021.80     4:    300.585    
      5:   -107.190     6:   -75.9968    
;
_pd_proc_ls_peak_cutoff 0.00100
_pd_proc_ls_profile_function
;
 CW Profile function number 2 with  18 terms
 Profile coefficients for Simpson's rule integration of pseudovoigt function
 C.J. Howard (1982). J. Appl. Cryst.,15,615-620.
 P. Thompson, D.E. Cox & J.B. Hastings (1987). J. Appl. Cryst.,20,79-83.
 Peak tails are ignored  where the intensity is below 0.0010 times the peak
   Aniso. broadening axis   0.0   0.0   1.0
;
_pd_proc_ls_prof_R_factor 0.0046
_pd_proc_ls_prof_wR_expected 0.0043
_pd_proc_ls_prof_wR_factor 0.0061
_pd_proc_number_of_points 2662
_pd_spec_mounting ' ?'
_refine_ls_goodness_of_fit_all 1.40
_refine_ls_matrix_type full
_refine_ls_number_parameters 1
_refine_ls_number_restraints 0
_refine_ls_R_Fsqd_factor 0.21687
_refine_ls_shift/su_max 0.00
_refine_ls_shift/su_mean 0.00
_reflns_d_resolution_high 1.970
_reflns_d_resolution_low 7.395
_reflns_limit_h_max 14
_reflns_limit_h_min 0
_reflns_limit_k_max 16
_reflns_limit_k_min 0
_reflns_limit_l_max 2
_reflns_limit_l_min 0
_reflns_number_total 68
_cod_data_source_file ja411057x_si_002.cif
_cod_data_source_block HBBO_1.84GPa
_cod_depositor_comments
;
The following automatic conversions were performed:

'_geom_bond_publ_flag' value 'N' changed to 'n' according to
/usr/data/users/saulius/automatic-downloads/current/ACS/lib/dictionaries/cif_core.dic
dictionary named 'cif_core.dic' version 2.4.2 from 2011-04-26 (17
times).

'_geom_angle_publ_flag' value 'N' changed to 'n' according
to
/usr/data/users/saulius/automatic-downloads/current/ACS/lib/dictionaries/cif_core.dic
dictionary named 'cif_core.dic' version 2.4.2 from 2011-04-26 (24
times).

Automatic conversion script
Id: cif_fix_values 2281 2013-09-26 08:29:07Z andrius 
;
_cod_original_cell_volume 2871.97(24)
_cod_original_sg_symbol_Hall -2d
_cod_database_code 4120509
_gsas_exptl_extinct_corr_t_min 1.00000
_gsas_exptl_extinct_corr_t_max 1.00000

loop_
_symmetry_equiv_pos_site_id
_symmetry_equiv_pos_as_xyz
1 +x,+y,+z
2 -x+1/4,+y+1/4,+z+1/4
3 +x+1/4,-y+1/4,+z+1/4
4 -x,-y+1/2,+z+1/2
101 +x,+y+1/2,+z+1/2
102 -x+1/4,+y+3/4,+z+3/4
103 +x+1/4,-y+3/4,+z+3/4
104 -x,-y,+z
201 +x+1/2,+y,+z+1/2
202 -x+3/4,+y+1/4,+z+3/4
203 +x+3/4,-y+1/4,+z+3/4
204 -x+1/2,-y+1/2,+z
301 +x+1/2,+y+1/2,+z
302 -x+3/4,+y+3/4,+z+1/4
303 +x+3/4,-y+3/4,+z+1/4
304 -x+1/2,-y,+z+1/2

loop_
_atom_site_type_symbol
_atom_site_label
_atom_site_fract_x
_atom_site_fract_y
_atom_site_fract_z
_atom_site_occupancy
_atom_site_thermal_displace_type
_atom_site_U_iso_or_equiv
_atom_site_symmetry_multiplicity
S S3 0.38116 -1.04706 1.11036 1.0 Uiso 0.0884 16
S S4 0.45027 -1.02517 0.8615 1.0 Uiso 0.0884 16
S S1 0.23386 -0.85207 1.01098 1.0 Uiso 0.0884 16
S S2 0.22085 -0.91933 1.21495 1.0 Uiso 0.0884 16
C C2 0.38534 -0.96018 0.84616 1.0 Uiso 0.0884 16
C C1 0.36564 -0.91302 0.74562 1.0 Uiso 0.0884 16
C C4 0.30224 -0.98198 1.15324 1.0 Uiso 0.0884 16
N N1 0.2926 -0.86009 0.84274 1.0 Uiso 0.0884 16
O O1 0.39078 -0.88601 0.54977 1.0 Uiso 0.0884 16
C C6 0.31297 -0.90237 0.89256 1.0 Uiso 0.0884 16
N N2 0.43322 -0.97232 0.75069 1.0 Uiso 0.0884 16
C C3 0.35239 -0.99285 1.03868 1.0 Uiso 0.0884 16
C C5 0.28318 -0.93712 1.08091 1.0 Uiso 0.0884 16
H H4 0.28003 -1.00435 1.29173 1.0 Uiso 0.1767 16

loop_
_atom_type_symbol
_atom_type_number_in_cell
_atom_type_scat_dispersion_real
_atom_type_scat_dispersion_imag
_atom_type_scat_Cromer_Mann_a1
_atom_type_scat_Cromer_Mann_a2
_atom_type_scat_Cromer_Mann_a3
_atom_type_scat_Cromer_Mann_a4
_atom_type_scat_Cromer_Mann_b1
_atom_type_scat_Cromer_Mann_b2
_atom_type_scat_Cromer_Mann_b3
_atom_type_scat_Cromer_Mann_b4
_atom_type_scat_Cromer_Mann_c
_atom_type_scat_source
S 64.0 0.000 0.000 6.90530 1.46790 5.20340 22.2151 1.43790 0.25360 1.58630 56.1720 0.86690 International_Tables_Vol_C
C 96.0 0.000 0.000 2.31000 20.8439 1.02000 10.2075 1.58860 0.56870 0.86500 51.6512 0.21560 International_Tables_Vol_C
N 32.0 0.000 0.000 12.2126 0.00570 3.13220 9.89330 2.01250 28.9975 1.16630 0.58260 -11.529 International_Tables_Vol_C
O 16.0 0.000 0.000 3.04850 13.2771 2.28680 5.70110 1.54630 0.32390 0.86700 32.9089 0.25080 International_Tables_Vol_C
H 16.0 0.000 0.000 0.49300 10.5109 0.32291 26.1257 0.14019 3.14236 0.04081 57.7997 0.00304 International_Tables_Vol_C

loop_
_geom_angle_atom_site_label_1
_geom_angle_atom_site_label_2
_geom_angle_atom_site_label_3
_geom_angle
_geom_angle_site_symmetry_1
_geom_angle_site_symmetry_3
_geom_angle_publ_flag
S4 S3 C3 91.651 1_555 1_555 n
S3 S4 N2 98.974 1_555 1_555 n
S2 S1 N1 98.3049 1_555 1_555 n
S1 S2 C5 91.6469 1_555 1_555 n
C1 C2 N2 119.5635 1_555 1_555 n
C1 C2 C3 120.573 1_555 1_555 n
N2 C2 C3 119.850 1_555 1_555 n
C2 C1 O1 122.226 1_555 1_555 n
C2 C1 C6 114.3485 1_555 1_555 n
O1 C1 C6 123.404 1_555 1_555 n
C3 C4 C5 118.4754 1_555 1_555 n
C3 C4 H4 122.359 1_555 1_555 n
C5 C4 H4 119.128 1_555 1_555 n
S1 N1 C6 116.0881 1_555 1_555 n
C1 C6 N1 119.8942 1_555 1_555 n
C1 C6 C5 120.766 1_555 1_555 n
N1 C6 C5 119.328 1_555 1_555 n
S4 N2 C2 115.6688 1_555 1_555 n
S3 C3 C2 113.825 1_555 1_555 n
S3 C3 C4 123.4848 1_555 1_555 n
C2 C3 C4 122.689 1_555 1_555 n
S2 C5 C4 122.5620 1_555 1_555 n
S2 C5 C6 114.560 1_555 1_555 n
C4 C5 C6 122.879 1_555 1_555 n

loop_
_geom_bond_atom_site_label_1
_geom_bond_atom_site_label_2
_geom_bond_distance
_geom_bond_site_symmetry_2
_geom_bond_publ_flag
S3 S4 2.14305 1_555 n
S3 C3 1.79411 1_555 n
S4 N2 1.67704 1_555 n
S1 S2 2.15347 1_555 n
S1 N1 1.68805 1_555 n
S2 S1 2.15347 1_555 n
S2 C5 1.79845 1_555 n
C2 C1 1.53408 1_555 n
C2 N2 1.36164 1_555 n
C2 C3 1.48073 1_555 n
C1 O1 1.26388 1_555 n
C1 C6 1.52620 1_555 n
C4 C3 1.42762 1_555 n
C4 C5 1.44399 1_555 n
C4 H4 1.02043 1_555 n
N1 C6 1.37383 1_555 n
C6 C5 1.468088 1_555 n
